data_4024233
loop_
_publ_author_name
'Peter Valente'
'Thomas D. Avery'
'Dennis K. Taylor'
'Edward R. T. Tiekink'

_publ_section_title
;
Synthesis and Chemistry of 2,3-Dioxabicyclo[2.2.2]octane-5,6-diols
;
_journal_name_full 'Journal of Organic Chemistry'
_journal_page_first 274
_journal_page_last 282
_journal_paper_doi 10.1021/jo8020506
_journal_volume 74
_journal_year 2009
_chemical_formula_moiety 'C10 H20 O4'
_chemical_formula_sum 'C10 H20 O4'
_chemical_formula_weight 204.26
_chemical_name_systematic
; 
 ? 
;
_space_group_IT_number 2
_symmetry_cell_setting triclinic
_symmetry_space_group_name_Hall '-P 1'
_symmetry_space_group_name_H-M 'P -1'
_atom_sites_solution_hydrogens geom
_atom_sites_solution_primary direct
_atom_sites_solution_secondary difmap
_audit_creation_method SHELXL-97
_cell_angle_alpha 83.63(2)
_cell_angle_beta 68.448(13)
_cell_angle_gamma 73.18(2)
_cell_formula_units_Z 4
_cell_length_a 9.3219(5)
_cell_length_b 10.5827(19)
_cell_length_c 11.9459(16)
_cell_measurement_reflns_used 1552
_cell_measurement_temperature 153(2)
_cell_measurement_theta_max 30.1
_cell_measurement_theta_min 2.5
_cell_volume 1049.2(2)
_computing_cell_refinement CrystalClear
_computing_data_collection 'CrystalClear (Rigaku Americas Corporation, 2005)'
_computing_data_reduction CrystalClear
_computing_molecular_graphics 'ORTEPII (Johnson, 1976) & Brandenburg (Crystal Impact, 2006)'
_computing_publication_material SHELXL97
_computing_structure_refinement 'SHELXL97 (Sheldrick, 2008)'
_computing_structure_solution 'SIR-92 (Altomare et al., 1994)'
_diffrn_ambient_temperature 153(2)
_diffrn_measured_fraction_theta_full 0.976
_diffrn_measured_fraction_theta_max 0.976
_diffrn_measurement_device_type AFC12\K/SATURN724
_diffrn_measurement_method \w
_diffrn_radiation_monochromator graphite
_diffrn_radiation_source 'fine-focus sealed tube'
_diffrn_radiation_type MoK\a
_diffrn_radiation_wavelength 0.71073
_diffrn_reflns_av_R_equivalents 0.016
_diffrn_reflns_av_sigmaI/netI 0.017
_diffrn_reflns_limit_h_max 11
_diffrn_reflns_limit_h_min -10
_diffrn_reflns_limit_k_max 12
_diffrn_reflns_limit_k_min -12
_diffrn_reflns_limit_l_max 14
_diffrn_reflns_limit_l_min -12
_diffrn_reflns_number 9734
_diffrn_reflns_theta_full 25.0
_diffrn_reflns_theta_max 25.0
_diffrn_reflns_theta_min 2.5
_diffrn_standards_decay_% '< 1'
_diffrn_standards_interval_count 0
_diffrn_standards_number 0
_exptl_absorpt_coefficient_mu 0.098
_exptl_absorpt_correction_T_max 1
_exptl_absorpt_correction_T_min 0.881
_exptl_absorpt_correction_type multi-scan
_exptl_absorpt_process_details 'ABSCOR (Higashi, 1995)'
_exptl_crystal_colour pale-yellow
_exptl_crystal_density_diffrn 1.293
_exptl_crystal_density_method 'not measured'
_exptl_crystal_description needle
_exptl_crystal_F_000 448
_exptl_crystal_size_max 0.35
_exptl_crystal_size_mid 0.25
_exptl_crystal_size_min 0.20
_refine_diff_density_max 0.29
_refine_diff_density_min -0.21
_refine_diff_density_rms 0.040
_refine_ls_extinction_method none
_refine_ls_goodness_of_fit_ref 1.15
_refine_ls_hydrogen_treatment constr
_refine_ls_matrix_type full
_refine_ls_number_parameters 276
_refine_ls_number_reflns 3599
_refine_ls_number_restraints 8
_refine_ls_restrained_S_all 1.15
_refine_ls_R_factor_all 0.044
_refine_ls_R_factor_gt 0.043
_refine_ls_shift/su_max <0.001
_refine_ls_shift/su_mean 0.000
_refine_ls_structure_factor_coef Fsqd
_refine_ls_weighting_details 'calc w=1/[\s^2^(Fo^2^)+(0.0611P)^2^+0.2854P] where P=(Fo^2^+2Fc^2^)/3'
_refine_ls_weighting_scheme calc
_refine_ls_wR_factor_gt 0.127
_refine_ls_wR_factor_ref 0.129
_reflns_number_gt 3402
_reflns_number_total 3599
_reflns_threshold_expression I>2\s(I)
_cod_data_source_file jo8020506_si_002.cif
_cod_data_source_block 688504
_cod_database_code 4024233

loop_
_symmetry_equiv_pos_as_xyz
'x, y, z'
'-x, -y, -z'

loop_
_atom_site_label
_atom_site_type_symbol
_atom_site_fract_x
_atom_site_fract_y
_atom_site_fract_z
_atom_site_U_iso_or_equiv
_atom_site_adp_type
_atom_site_occupancy
_atom_site_symmetry_multiplicity
_atom_site_calc_flag
_atom_site_refinement_flags
_atom_site_disorder_assembly
_atom_site_disorder_group
O1 O 0.01811(10) 0.43646(10) 0.13491(8) 0.0250(2) Uani 1 1 d D . .
H1O H 0.0166 0.4711 0.1955 0.037 Uiso 1 1 d D . .
O2 O 0.26959(10) 0.49364(9) -0.08426(8) 0.0216(2) Uani 1 1 d D . .
H2O H 0.1736 0.5130 -0.0797 0.032 Uiso 1 1 d D . .
O3 O 0.49382(11) 0.24494(9) -0.12136(8) 0.0219(2) Uani 1 1 d D . .
H3O H 0.4863 0.2941 -0.1803 0.033 Uiso 1 1 d D . .
O4 O 0.51845(10) 0.33992(8) 0.15377(7) 0.0184(2) Uani 1 1 d D . .
H4O H 0.5941 0.3755 0.1237 0.028 Uiso 1 1 d D . .
O5 O 0.02906(11) 0.44239(10) 0.65008(9) 0.0293(3) Uani 1 1 d D . .
H5O H -0.0372 0.4499 0.6158 0.044 Uiso 1 1 d D . .
O6 O 0.25671(11) 0.48414(9) 0.41309(8) 0.0240(2) Uani 1 1 d D . .
H6O H 0.3064 0.4349 0.3527 0.036 Uiso 1 1 d D . .
O7 O 0.48284(11) 0.22959(9) 0.38030(8) 0.0233(2) Uani 1 1 d D . .
H7O H 0.5103 0.2613 0.3104 0.035 Uiso 1 1 d D . .
O8 O 0.52401(10) 0.34424(8) 0.64114(8) 0.0196(2) Uani 1 1 d D . .
H8O H 0.6069 0.3707 0.6092 0.029 Uiso 1 1 d D . .
C1 C 0.17202(14) 0.34204(12) 0.08487(11) 0.0183(3) Uani 1 1 d . . .
C2 C 0.29568(14) 0.41845(12) 0.01724(11) 0.0175(3) Uani 1 1 d . . .
H2 H 0.2901 0.4823 0.0754 0.021 Uiso 1 1 calc R . .
C3 C 0.46942(14) 0.33272(12) -0.03041(10) 0.0169(3) Uani 1 1 d . . .
H3 H 0.5409 0.3924 -0.0660 0.020 Uiso 1 1 calc R . .
C4 C 0.52096(14) 0.24977(12) 0.06936(11) 0.0166(3) Uani 1 1 d . . .
C5 C 0.39615(15) 0.17574(12) 0.13997(11) 0.0193(3) Uani 1 1 d . . .
H5A H 0.4234 0.1305 0.2095 0.023 Uiso 1 1 calc R . .
H5B H 0.4009 0.1072 0.0876 0.023 Uiso 1 1 calc R . .
C6 C 0.22488(15) 0.26563(13) 0.18592(11) 0.0204(3) Uani 1 1 d . . .
H6A H 0.1506 0.2113 0.2293 0.024 Uiso 1 1 calc R . .
H6B H 0.2176 0.3293 0.2439 0.024 Uiso 1 1 calc R . .
C7 C 0.14420(16) 0.25280(13) 0.00809(12) 0.0237(3) Uani 1 1 d . . .
H7A H 0.0634 0.2087 0.0592 0.036 Uiso 1 1 calc R . .
H7B H 0.2447 0.1864 -0.0311 0.036 Uiso 1 1 calc R . .
H7C H 0.1066 0.3058 -0.0534 0.036 Uiso 1 1 calc R . .
C8 C 0.68935(15) 0.15223(12) 0.01659(11) 0.0196(3) Uani 1 1 d . . .
H8 H 0.6771 0.0804 -0.0241 0.024 Uiso 1 1 calc R . .
C9 C 0.81215(15) 0.21434(14) -0.07821(12) 0.0245(3) Uani 1 1 d . . .
H9A H 0.7700 0.2559 -0.1413 0.037 Uiso 1 1 calc R . .
H9B H 0.9119 0.1457 -0.1138 0.037 Uiso 1 1 calc R . .
H9C H 0.8332 0.2811 -0.0402 0.037 Uiso 1 1 calc R . .
C10 C 0.75515(16) 0.08707(14) 0.11485(12) 0.0266(3) Uani 1 1 d . . .
H10A H 0.6767 0.0470 0.1753 0.040 Uiso 1 1 calc R . .
H10B H 0.7759 0.1538 0.1532 0.040 Uiso 1 1 calc R . .
H10C H 0.8551 0.0187 0.0791 0.040 Uiso 1 1 calc R . .
C11 C 0.17377(15) 0.34142(13) 0.59057(11) 0.0201(3) Uani 1 1 d . . .
C12 C 0.29876(15) 0.41208(12) 0.51171(11) 0.0188(3) Uani 1 1 d . . .
H12 H 0.3000 0.4790 0.5640 0.023 Uiso 1 1 calc R . .
C13 C 0.47040(15) 0.32288(12) 0.46263(11) 0.0178(3) Uani 1 1 d . . .
H13 H 0.5438 0.3793 0.4192 0.021 Uiso 1 1 calc R . .
C14 C 0.52532(14) 0.24768(12) 0.56409(11) 0.0167(3) Uani 1 1 d . . .
C15 C 0.40138(15) 0.17628(12) 0.64192(11) 0.0192(3) Uani 1 1 d . . .
H15A H 0.4326 0.1332 0.7105 0.023 Uiso 1 1 calc R . .
H15B H 0.4004 0.1064 0.5937 0.023 Uiso 1 1 calc R . .
C16 C 0.23304(15) 0.26985(13) 0.69007(11) 0.0209(3) Uani 1 1 d . . .
H16A H 0.1578 0.2188 0.7399 0.025 Uiso 1 1 calc R . .
H16B H 0.2328 0.3361 0.7426 0.025 Uiso 1 1 calc R . .
C17 C 0.13336(16) 0.25053(14) 0.52367(12) 0.0248(3) Uani 1 1 d . . .
H17A H 0.0962 0.3007 0.4609 0.037 Uiso 1 1 calc R . .
H17B H 0.0488 0.2135 0.5803 0.037 Uiso 1 1 calc R . .
H17C H 0.2290 0.1787 0.4867 0.037 Uiso 1 1 calc R . .
C18 C 0.69349(15) 0.15019(12) 0.51271(11) 0.0205(3) Uani 1 1 d . . .
H18 H 0.6823 0.0776 0.4723 0.025 Uiso 1 1 calc R . .
C19 C 0.81579(16) 0.21282(14) 0.41818(12) 0.0270(3) Uani 1 1 d . . .
H19A H 0.7744 0.2528 0.3543 0.041 Uiso 1 1 calc R . .
H19B H 0.9166 0.1448 0.3837 0.041 Uiso 1 1 calc R . .
H19C H 0.8347 0.2810 0.4560 0.041 Uiso 1 1 calc R . .
C20 C 0.75782(16) 0.08712(14) 0.61228(13) 0.0283(3) Uani 1 1 d . . .
H20A H 0.8638 0.0258 0.5766 0.043 Uiso 1 1 calc R . .
H20B H 0.6846 0.0390 0.6681 0.043 Uiso 1 1 calc R . .
H20C H 0.7663 0.1562 0.6560 0.043 Uiso 1 1 calc R . .

loop_
_atom_site_aniso_label
_atom_site_aniso_U_11
_atom_site_aniso_U_22
_atom_site_aniso_U_33
_atom_site_aniso_U_23
_atom_site_aniso_U_13
_atom_site_aniso_U_12
O1 0.0168(5) 0.0330(6) 0.0220(5) -0.0048(4) -0.0063(4) -0.0010(4)
O2 0.0188(5) 0.0254(5) 0.0221(5) 0.0059(4) -0.0110(4) -0.0055(4)
O3 0.0241(5) 0.0251(5) 0.0159(5) -0.0020(4) -0.0082(4) -0.0036(4)
O4 0.0193(5) 0.0196(5) 0.0185(5) -0.0008(3) -0.0076(4) -0.0071(4)
O5 0.0171(5) 0.0383(6) 0.0293(5) -0.0106(4) -0.0091(4) 0.0024(4)
O6 0.0260(5) 0.0240(5) 0.0239(5) 0.0030(4) -0.0141(4) -0.0035(4)
O7 0.0272(5) 0.0286(5) 0.0148(5) -0.0025(4) -0.0068(4) -0.0084(4)
O8 0.0203(5) 0.0205(5) 0.0205(5) -0.0021(4) -0.0080(4) -0.0073(4)
C1 0.0142(6) 0.0219(6) 0.0178(6) -0.0014(5) -0.0052(5) -0.0038(5)
C2 0.0187(6) 0.0184(6) 0.0167(6) 0.0007(5) -0.0084(5) -0.0042(5)
C3 0.0167(6) 0.0183(6) 0.0163(6) 0.0005(5) -0.0062(5) -0.0054(5)
C4 0.0182(7) 0.0166(6) 0.0163(6) -0.0011(5) -0.0072(5) -0.0051(5)
C5 0.0207(7) 0.0188(6) 0.0196(6) 0.0027(5) -0.0080(5) -0.0072(5)
C6 0.0193(7) 0.0256(7) 0.0168(6) 0.0017(5) -0.0057(5) -0.0084(5)
C7 0.0227(7) 0.0292(7) 0.0237(7) -0.0009(5) -0.0092(5) -0.0120(5)
C8 0.0183(7) 0.0179(6) 0.0220(6) -0.0014(5) -0.0074(5) -0.0030(5)
C9 0.0166(7) 0.0277(7) 0.0251(7) 0.0011(5) -0.0052(5) -0.0033(5)
C10 0.0215(7) 0.0258(7) 0.0282(7) 0.0039(6) -0.0098(6) -0.0002(5)
C11 0.0154(6) 0.0236(7) 0.0199(6) -0.0031(5) -0.0056(5) -0.0027(5)
C12 0.0206(7) 0.0190(6) 0.0198(6) 0.0015(5) -0.0117(5) -0.0044(5)
C13 0.0187(6) 0.0192(6) 0.0165(6) 0.0005(5) -0.0065(5) -0.0064(5)
C14 0.0184(7) 0.0163(6) 0.0162(6) -0.0012(5) -0.0069(5) -0.0043(5)
C15 0.0205(7) 0.0194(6) 0.0193(6) 0.0032(5) -0.0080(5) -0.0077(5)
C16 0.0190(7) 0.0267(7) 0.0171(6) 0.0006(5) -0.0053(5) -0.0078(5)
C17 0.0229(7) 0.0297(7) 0.0263(7) -0.0010(6) -0.0096(6) -0.0120(6)
C18 0.0187(7) 0.0188(6) 0.0227(7) -0.0013(5) -0.0070(5) -0.0031(5)
C19 0.0175(7) 0.0315(7) 0.0268(7) 0.0029(6) -0.0048(6) -0.0039(5)
C20 0.0206(7) 0.0278(7) 0.0314(8) 0.0058(6) -0.0094(6) -0.0007(6)

loop_
_atom_type_symbol
_atom_type_description
_atom_type_scat_dispersion_real
_atom_type_scat_dispersion_imag
_atom_type_scat_source
C C 0.0033 0.0016 'International Tables Vol C Tables 4.2.6.8 and 6.1.1.4'
H H 0.0000 0.0000 'International Tables Vol C Tables 4.2.6.8 and 6.1.1.4'
O O 0.0106 0.0060 'International Tables Vol C Tables 4.2.6.8 and 6.1.1.4'

loop_
_geom_angle_atom_site_label_1
_geom_angle_atom_site_label_2
_geom_angle_atom_site_label_3
_geom_angle
_geom_angle_site_symmetry_1
_geom_angle_site_symmetry_3
_geom_angle_publ_flag
C1 O1 H1O 108.4 . . ?
C2 O2 H2O 112.7 . . ?
C3 O3 H3O 104.5 . . ?
C4 O4 H4O 111.2 . . ?
C11 O5 H5O 109.4 . . ?
C12 O6 H6O 106.4 . . ?
C13 O7 H7O 108.8 . . ?
C14 O8 H8O 109.3 . . ?
O1 C1 C7 104.26(10) . . ?
O1 C1 C6 110.18(10) . . ?
C7 C1 C6 111.97(10) . . ?
O1 C1 C2 108.13(10) . . ?
C7 C1 C2 115.62(10) . . ?
C6 C1 C2 106.60(10) . . ?
O2 C2 C1 115.07(10) . . ?
O2 C2 C3 105.49(9) . . ?
C1 C2 C3 114.58(10) . . ?
O2 C2 H2 107.1 . . ?
C1 C2 H2 107.1 . . ?
C3 C2 H2 107.1 . . ?
O3 C3 C2 111.78(10) . . ?
O3 C3 C4 107.76(9) . . ?
C2 C3 C4 112.47(10) . . ?
O3 C3 H3 108.2 . . ?
C2 C3 H3 108.2 . . ?
C4 C3 H3 108.2 . . ?
O4 C4 C5 106.26(9) . . ?
O4 C4 C3 107.91(9) . . ?
C5 C4 C3 109.22(10) . . ?
O4 C4 C8 111.12(9) . . ?
C5 C4 C8 110.83(10) . . ?
C3 C4 C8 111.32(10) . . ?
C4 C5 C6 113.35(10) . . ?
C4 C5 H5A 108.9 . . ?
C6 C5 H5A 108.9 . . ?
C4 C5 H5B 108.9 . . ?
C6 C5 H5B 108.9 . . ?
H5A C5 H5B 107.7 . . ?
C1 C6 C5 112.95(10) . . ?
C1 C6 H6A 109.0 . . ?
C5 C6 H6A 109.0 . . ?
C1 C6 H6B 109.0 . . ?
C5 C6 H6B 109.0 . . ?
H6A C6 H6B 107.8 . . ?
C1 C7 H7A 109.5 . . ?
C1 C7 H7B 109.5 . . ?
H7A C7 H7B 109.5 . . ?
C1 C7 H7C 109.5 . . ?
H7A C7 H7C 109.5 . . ?
H7B C7 H7C 109.5 . . ?
C10 C8 C9 109.52(11) . . ?
C10 C8 C4 111.98(10) . . ?
C9 C8 C4 113.70(10) . . ?
C10 C8 H8 107.1 . . ?
C9 C8 H8 107.1 . . ?
C4 C8 H8 107.1 . . ?
C8 C9 H9A 109.5 . . ?
C8 C9 H9B 109.5 . . ?
H9A C9 H9B 109.5 . . ?
C8 C9 H9C 109.5 . . ?
H9A C9 H9C 109.5 . . ?
H9B C9 H9C 109.5 . . ?
C8 C10 H10A 109.5 . . ?
C8 C10 H10B 109.5 . . ?
H10A C10 H10B 109.5 . . ?
C8 C10 H10C 109.5 . . ?
H10A C10 H10C 109.5 . . ?
H10B C10 H10C 109.5 . . ?
O5 C11 C17 108.60(10) . . ?
O5 C11 C16 105.93(10) . . ?
C17 C11 C16 112.48(11) . . ?
O5 C11 C12 107.19(10) . . ?
C17 C11 C12 115.15(11) . . ?
C16 C11 C12 106.97(10) . . ?
O6 C12 C11 112.56(10) . . ?
O6 C12 C13 109.22(10) . . ?
C11 C12 C13 114.75(10) . . ?
O6 C12 H12 106.6 . . ?
C11 C12 H12 106.6 . . ?
C13 C12 H12 106.6 . . ?
O7 C13 C12 110.66(10) . . ?
O7 C13 C14 108.63(10) . . ?
C12 C13 C14 111.82(10) . . ?
O7 C13 H13 108.5 . . ?
C12 C13 H13 108.5 . . ?
C14 C13 H13 108.5 . . ?
O8 C14 C15 106.01(9) . . ?
O8 C14 C13 107.66(9) . . ?
C15 C14 C13 109.06(10) . . ?
O8 C14 C18 111.34(9) . . ?
C15 C14 C18 111.32(10) . . ?
C13 C14 C18 111.25(10) . . ?
C14 C15 C16 112.29(10) . . ?
C14 C15 H15A 109.1 . . ?
C16 C15 H15A 109.1 . . ?
C14 C15 H15B 109.1 . . ?
C16 C15 H15B 109.1 . . ?
H15A C15 H15B 107.9 . . ?
C11 C16 C15 113.14(10) . . ?
C11 C16 H16A 109.0 . . ?
C15 C16 H16A 109.0 . . ?
C11 C16 H16B 109.0 . . ?
C15 C16 H16B 109.0 . . ?
H16A C16 H16B 107.8 . . ?
C11 C17 H17A 109.5 . . ?
C11 C17 H17B 109.5 . . ?
H17A C17 H17B 109.5 . . ?
C11 C17 H17C 109.5 . . ?
H17A C17 H17C 109.5 . . ?
H17B C17 H17C 109.5 . . ?
C20 C18 C19 109.66(11) . . ?
C20 C18 C14 111.73(10) . . ?
C19 C18 C14 113.22(10) . . ?
C20 C18 H18 107.3 . . ?
C19 C18 H18 107.3 . . ?
C14 C18 H18 107.3 . . ?
C18 C19 H19A 109.5 . . ?
C18 C19 H19B 109.5 . . ?
H19A C19 H19B 109.5 . . ?
C18 C19 H19C 109.5 . . ?
H19A C19 H19C 109.5 . . ?
H19B C19 H19C 109.5 . . ?
C18 C20 H20A 109.5 . . ?
C18 C20 H20B 109.5 . . ?
H20A C20 H20B 109.5 . . ?
C18 C20 H20C 109.5 . . ?
H20A C20 H20C 109.5 . . ?
H20B C20 H20C 109.5 . . ?

loop_
_geom_bond_atom_site_label_1
_geom_bond_atom_site_label_2
_geom_bond_distance
_geom_bond_site_symmetry_2
_geom_bond_publ_flag
O1 C1 1.4446(15) . ?
O1 H1O 0.8400 . ?
O2 C2 1.4329(14) . ?
O2 H2O 0.8400 . ?
O3 C3 1.4196(15) . ?
O3 H3O 0.8400 . ?
O4 C4 1.4528(14) . ?
O4 H4O 0.8400 . ?
O5 C11 1.4479(15) . ?
O5 H5O 0.8400 . ?
O6 C12 1.4458(15) . ?
O6 H6O 0.8400 . ?
O7 C13 1.4215(15) . ?
O7 H7O 0.8400 . ?
O8 C14 1.4438(15) . ?
O8 H8O 0.8400 . ?
C1 C7 1.5196(17) . ?
C1 C6 1.5310(17) . ?
C1 C2 1.5316(17) . ?
C2 C3 1.5352(17) . ?
C2 H2 1.0000 . ?
C3 C4 1.5383(16) . ?
C3 H3 1.0000 . ?
C4 C5 1.5293(17) . ?
C4 C8 1.5513(17) . ?
C5 C6 1.5324(17) . ?
C5 H5A 0.9900 . ?
C5 H5B 0.9900 . ?
C6 H6A 0.9900 . ?
C6 H6B 0.9900 . ?
C7 H7A 0.9800 . ?
C7 H7B 0.9800 . ?
C7 H7C 0.9800 . ?
C8 C10 1.5278(17) . ?
C8 C9 1.5307(18) . ?
C8 H8 1.0000 . ?
C9 H9A 0.9800 . ?
C9 H9B 0.9800 . ?
C9 H9C 0.9800 . ?
C10 H10A 0.9800 . ?
C10 H10B 0.9800 . ?
C10 H10C 0.9800 . ?
C11 C17 1.5190(18) . ?
C11 C16 1.5272(17) . ?
C11 C12 1.5316(18) . ?
C12 C13 1.5344(17) . ?
C12 H12 1.0000 . ?
C13 C14 1.5397(16) . ?
C13 H13 1.0000 . ?
C14 C15 1.5266(17) . ?
C14 C18 1.5480(17) . ?
C15 C16 1.5290(17) . ?
C15 H15A 0.9900 . ?
C15 H15B 0.9900 . ?
C16 H16A 0.9900 . ?
C16 H16B 0.9900 . ?
C17 H17A 0.9800 . ?
C17 H17B 0.9800 . ?
C17 H17C 0.9800 . ?
C18 C20 1.5285(18) . ?
C18 C19 1.5296(18) . ?
C18 H18 1.0000 . ?
C19 H19A 0.9800 . ?
C19 H19B 0.9800 . ?
C19 H19C 0.9800 . ?
C20 H20A 0.9800 . ?
C20 H20B 0.9800 . ?
C20 H20C 0.9800 . ?

loop_
_geom_hbond_atom_site_label_D
_geom_hbond_atom_site_label_H
_geom_hbond_atom_site_label_A
_geom_hbond_site_symmetry_A
_geom_hbond_distance_DH
_geom_hbond_distance_HA
_geom_hbond_distance_DA
_geom_hbond_angle_DHA
_geom_hbond_publ_flag
O1 H1o O5 2_566 0.84 2.00 2.8300(15) 170 y
O2 H2o O1 2_565 0.84 2.04 2.8374(15) 159 y
O3 H3o O2 1_555 0.84 2.49 2.8084(14) 103 y
O3 H3o O8 1_554 0.84 2.06 2.8559(14) 157 y
O4 H4o O2 2_665 0.84 2.05 2.8601(14) 163 y
O5 H5o O6 2_566 0.84 2.11 2.9015(17) 158 y
O6 H6o O4 1_555 0.84 2.55 3.3496(14) 160 y
O6 H6o O7 1_555 0.84 2.39 2.8627(14) 116 y
O7 H7o O4 1_555 0.84 1.95 2.7676(13) 166 y
O8 H8o O6 2_666 0.84 2.20 2.9684(15) 152 y

loop_
_geom_torsion_atom_site_label_1
_geom_torsion_atom_site_label_2
_geom_torsion_atom_site_label_3
_geom_torsion_atom_site_label_4
_geom_torsion
_geom_torsion_site_symmetry_1
_geom_torsion_site_symmetry_2
_geom_torsion_site_symmetry_3
_geom_torsion_site_symmetry_4
_geom_torsion_publ_flag
O1 C1 C2 O2 -63.49(13) . . . . ?
C7 C1 C2 O2 52.90(14) . . . . ?
C6 C1 C2 O2 178.06(10) . . . . ?
O1 C1 C2 C3 173.94(9) . . . . ?
C7 C1 C2 C3 -69.67(14) . . . . ?
C6 C1 C2 C3 55.49(13) . . . . ?
O2 C2 C3 O3 -61.56(12) . . . . ?
C1 C2 C3 O3 66.06(13) . . . . ?
O2 C2 C3 C4 177.06(9) . . . . ?
C1 C2 C3 C4 -55.33(14) . . . . ?
O3 C3 C4 O4 171.81(9) . . . . ?
C2 C3 C4 O4 -64.54(12) . . . . ?
O3 C3 C4 C5 -73.08(12) . . . . ?
C2 C3 C4 C5 50.57(13) . . . . ?
O3 C3 C4 C8 49.63(13) . . . . ?
C2 C3 C4 C8 173.28(9) . . . . ?
O4 C4 C5 C6 63.79(12) . . . . ?
C3 C4 C5 C6 -52.37(13) . . . . ?
C8 C4 C5 C6 -175.37(10) . . . . ?
O1 C1 C6 C5 -172.96(10) . . . . ?
C7 C1 C6 C5 71.49(13) . . . . ?
C2 C1 C6 C5 -55.87(13) . . . . ?
C4 C5 C6 C1 57.72(14) . . . . ?
O4 C4 C8 C10 49.42(14) . . . . ?
C5 C4 C8 C10 -68.49(13) . . . . ?
C3 C4 C8 C10 169.73(10) . . . . ?
O4 C4 C8 C9 -75.38(13) . . . . ?
C5 C4 C8 C9 166.72(11) . . . . ?
C3 C4 C8 C9 44.93(14) . . . . ?
O5 C11 C12 O6 -66.83(12) . . . . ?
C17 C11 C12 O6 54.12(14) . . . . ?
C16 C11 C12 O6 179.92(10) . . . . ?
O5 C11 C12 C13 167.43(9) . . . . ?
C17 C11 C12 C13 -71.63(14) . . . . ?
C16 C11 C12 C13 54.17(13) . . . . ?
O6 C12 C13 O7 -61.23(12) . . . . ?
C11 C12 C13 O7 66.23(13) . . . . ?
O6 C12 C13 C14 177.52(9) . . . . ?
C11 C12 C13 C14 -55.02(14) . . . . ?
O7 C13 C14 O8 175.46(9) . . . . ?
C12 C13 C14 O8 -62.12(12) . . . . ?
O7 C13 C14 C15 -69.94(12) . . . . ?
C12 C13 C14 C15 52.47(13) . . . . ?
O7 C13 C14 C18 53.22(13) . . . . ?
C12 C13 C14 C18 175.64(10) . . . . ?
O8 C14 C15 C16 60.83(12) . . . . ?
C13 C14 C15 C16 -54.82(13) . . . . ?
C18 C14 C15 C16 -177.95(10) . . . . ?
O5 C11 C16 C15 -169.48(10) . . . . ?
C17 C11 C16 C15 72.02(14) . . . . ?
C12 C11 C16 C15 -55.36(13) . . . . ?
C14 C15 C16 C11 58.87(14) . . . . ?
O8 C14 C18 C20 53.10(14) . . . . ?
C15 C14 C18 C20 -64.95(13) . . . . ?
C13 C14 C18 C20 173.18(10) . . . . ?
O8 C14 C18 C19 -71.31(13) . . . . ?
C15 C14 C18 C19 170.64(11) . . . . ?
C13 C14 C18 C19 48.78(14) . . . . ?
